data_4126411
loop_
_publ_author_name
'Parisi, Giovanna'
'Colella, Marco'
'Monticelli, Serena'
'Romanazzi, Giuseppe'
'Holzer, Wolfgang'
'Langer, Thierry'
'Degennaro, Leonardo'
'Pace, Vittorio'
'Luisi, Renzo'

_publ_section_title
;
 Exploiting a &quot;Beast&quot; in Carbenoid Chemistry: Development of a
 Straightforward Direct Nucleophilic Fluoromethylation Strategy.
;
_journal_name_full 'Journal of the American Chemical Society'
_journal_paper_doi 10.1021/jacs.7b07891
_journal_year 2017
_chemical_formula_moiety 'C13 H18 F N O2'
_chemical_formula_sum 'C13 H18 F N O2'
_chemical_formula_weight 239.28
_space_group_crystal_system triclinic
_space_group_IT_number 2
_space_group_name_Hall '-P 1'
_space_group_name_H-M_alt 'P -1'
_symmetry_cell_setting triclinic
_symmetry_Int_Tables_number 2
_symmetry_space_group_name_Hall '-P 1'
_symmetry_space_group_name_H-M 'P -1'
_atom_sites_solution_hydrogens geom
_atom_sites_solution_primary direct
_audit_creation_date 2017-07-24
_audit_creation_method
;
Olex2 1.2
(compiled 2017.03.28 svn.r3405 for OlexSys, GUI svn.r5337)
;
_cell_angle_alpha 74.8164(8)
_cell_angle_beta 85.3302(9)
_cell_angle_gamma 75.4550(8)
_cell_formula_units_Z 2
_cell_length_a 5.3296(2)
_cell_length_b 10.3296(3)
_cell_length_c 12.0234(4)
_cell_measurement_reflns_used 8271
_cell_measurement_temperature 100.0
_cell_measurement_theta_max 72.499
_cell_measurement_theta_min 3.810
_cell_volume 618.25(4)
_computing_cell_refinement 'SAINT V8.32B (?, 2016)'
_computing_data_collection 'APEX 3'
_computing_data_reduction 'SAINT V8.32B (?, 2016)'
_computing_molecular_graphics 'Olex2 (Dolomanov et al., 2009)'
_computing_publication_material 'Olex2 (Dolomanov et al., 2009)'
_computing_structure_refinement 'ShelXL (Sheldrick, 2015)'
_computing_structure_solution 'ShelXS (Sheldrick, 2008)'
_diffrn_ambient_temperature 100.0
_diffrn_measured_fraction_theta_full 0.996
_diffrn_measured_fraction_theta_max 0.994
_diffrn_measurement_device_type 'Bruker D8 Venture'
_diffrn_measurement_method '\f and \w scans'
_diffrn_radiation_probe x-ray
_diffrn_radiation_type CuK\a
_diffrn_radiation_wavelength 1.54178
_diffrn_reflns_av_R_equivalents 0.0225
_diffrn_reflns_av_unetI/netI 0.0163
_diffrn_reflns_Laue_measured_fraction_full 0.996
_diffrn_reflns_Laue_measured_fraction_max 0.994
_diffrn_reflns_limit_h_max 6
_diffrn_reflns_limit_h_min -6
_diffrn_reflns_limit_k_max 12
_diffrn_reflns_limit_k_min -12
_diffrn_reflns_limit_l_max 14
_diffrn_reflns_limit_l_min -14
_diffrn_reflns_number 9859
_diffrn_reflns_point_group_measured_fraction_full 0.996
_diffrn_reflns_point_group_measured_fraction_max 0.994
_diffrn_reflns_theta_full 67.679
_diffrn_reflns_theta_max 72.492
_diffrn_reflns_theta_min 3.810
_diffrn_source 'sealed xray tube'
_diffrn_source_type 'Incoatec IuS'
_diffrn_standards_number 0
_exptl_absorpt_coefficient_mu 0.796
_exptl_absorpt_correction_T_max 0.7536
_exptl_absorpt_correction_T_min 0.7043
_exptl_absorpt_correction_type multi-scan
_exptl_absorpt_process_details
;
SADABS-2012/1 (Bruker,2012) was used for absorption correction. 
wR2(int) was 0.0479 before and 0.0268 after correction. 
The Ratio of minimum to maximum transmission is 0.9346.
 The \l/2 correction factor is 0.0015.
;
_exptl_crystal_colour 'clear colourless'
_exptl_crystal_colour_lustre clear
_exptl_crystal_colour_primary colourless
_exptl_crystal_density_diffrn 1.285
_exptl_crystal_description block
_exptl_crystal_F_000 256
_exptl_crystal_size_max 0.147
_exptl_crystal_size_mid 0.097
_exptl_crystal_size_min 0.089
_refine_diff_density_max 0.277
_refine_diff_density_min -0.275
_refine_diff_density_rms 0.038
_refine_ls_extinction_method none
_refine_ls_goodness_of_fit_ref 1.036
_refine_ls_hydrogen_treatment constr
_refine_ls_matrix_type full
_refine_ls_number_parameters 157
_refine_ls_number_reflns 2445
_refine_ls_number_restraints 0
_refine_ls_restrained_S_all 1.036
_refine_ls_R_factor_all 0.0332
_refine_ls_R_factor_gt 0.0321
_refine_ls_shift/su_max 0.000
_refine_ls_shift/su_mean 0.000
_refine_ls_structure_factor_coef Fsqd
_refine_ls_weighting_details
;
 w=1/[\s^2^(Fo^2^)+(0.0306P)^2^+0.3178P]
 where P=(Fo^2^+2Fc^2^)/3
;
_refine_ls_weighting_scheme calc
_refine_ls_wR_factor_gt 0.0778
_refine_ls_wR_factor_ref 0.0786
_reflns_Friedel_coverage 0.000
_reflns_number_gt 2347
_reflns_number_total 2445
_reflns_threshold_expression 'I > 2\s(I)'
_cod_data_source_file ja7b07891_si_002.cif
_cod_data_source_block cu_vipa_vdm39_p-1
_cod_database_code 4126411
_shelxl_version_number 2013-2
_shelx_space_group_comment
;
The symmetry employed for this shelxl refinement is uniquely defined
by the following loop, which should always be used as a source of
symmetry information in preference to the above space-group names.
They are only intended as comments.
;
_shelx_estimated_absorpt_t_max 0.933
_shelx_estimated_absorpt_t_min 0.892

loop_
_space_group_symop_operation_xyz
'x, y, z'
'-x, -y, -z'

loop_
_atom_site_label
_atom_site_type_symbol
_atom_site_fract_x
_atom_site_fract_y
_atom_site_fract_z
_atom_site_U_iso_or_equiv
_atom_site_adp_type
_atom_site_occupancy
_atom_site_site_symmetry_order
_atom_site_calc_flag
_atom_site_refinement_flags_posn
F1 F -0.17880(13) 0.37141(7) 1.02750(5) 0.02229(17) Uani 1 1 d .
O1 O 0.29482(13) 0.08277(7) 0.79008(6) 0.01324(17) Uani 1 1 d .
O2 O 0.49274(14) 0.24690(8) 0.81185(7) 0.01665(18) Uani 1 1 d .
N1 N 0.05501(16) 0.27447(9) 0.82884(8) 0.01237(19) Uani 1 1 d .
H1 H -0.0738 0.2335 0.8363 0.015 Uiso 1 1 calc R
C1 C -0.04003(19) 0.52096(10) 0.71976(9) 0.0118(2) Uani 1 1 d .
C2 C -0.2251(2) 0.51818(11) 0.64487(9) 0.0148(2) Uani 1 1 d .
H2 H -0.3244 0.4507 0.6667 0.018 Uiso 1 1 calc R
C3 C -0.2639(2) 0.61403(12) 0.53860(9) 0.0174(2) Uani 1 1 d .
H3 H -0.3905 0.6122 0.4882 0.021 Uiso 1 1 calc R
C4 C -0.1182(2) 0.71248(11) 0.50588(9) 0.0174(2) Uani 1 1 d .
H4 H -0.1435 0.7771 0.4328 0.021 Uiso 1 1 calc R
C5 C 0.0645(2) 0.71622(11) 0.58025(9) 0.0165(2) Uani 1 1 d .
H5 H 0.1636 0.7838 0.5582 0.020 Uiso 1 1 calc R
C6 C 0.1024(2) 0.62118(11) 0.68696(9) 0.0142(2) Uani 1 1 d .
H6 H 0.2265 0.6247 0.7378 0.017 Uiso 1 1 calc R
C7 C 0.00371(19) 0.41744(10) 0.83672(9) 0.0118(2) Uani 1 1 d .
H7 H 0.1574 0.4291 0.8721 0.014 Uiso 1 1 calc R
C8 C 0.29903(19) 0.20453(10) 0.81014(8) 0.0111(2) Uani 1 1 d .
C9 C 0.53822(19) -0.01761(10) 0.77227(9) 0.0136(2) Uani 1 1 d .
C10 C 0.6950(2) -0.07069(12) 0.88192(10) 0.0225(3) Uani 1 1 d .
H10A H 0.5852 -0.1047 0.9468 0.034 Uiso 1 1 calc GR
H10B H 0.7583 0.0045 0.8966 0.034 Uiso 1 1 calc GR
H10C H 0.8428 -0.1461 0.8730 0.034 Uiso 1 1 calc GR
C11 C 0.4361(2) -0.13183(12) 0.74743(11) 0.0227(3) Uani 1 1 d .
H11A H 0.3255 -0.0940 0.6796 0.034 Uiso 1 1 calc GR
H11B H 0.3349 -0.1702 0.8141 0.034 Uiso 1 1 calc GR
H11C H 0.5821 -0.2049 0.7326 0.034 Uiso 1 1 calc GR
C12 C 0.6899(2) 0.04561(11) 0.66838(10) 0.0183(2) Uani 1 1 d .
H12A H 0.7528 0.1199 0.6849 0.027 Uiso 1 1 calc GR
H12B H 0.5769 0.0832 0.6014 0.027 Uiso 1 1 calc GR
H12C H 0.8378 -0.0256 0.6520 0.027 Uiso 1 1 calc GR
C13 C -0.2307(2) 0.44965(11) 0.91398(9) 0.0144(2) Uani 1 1 d .
H13A H -0.2749 0.5492 0.9119 0.017 Uiso 1 1 calc R
H13B H -0.3811 0.4283 0.8856 0.017 Uiso 1 1 calc R

loop_
_atom_site_aniso_label
_atom_site_aniso_U_11
_atom_site_aniso_U_22
_atom_site_aniso_U_33
_atom_site_aniso_U_23
_atom_site_aniso_U_13
_atom_site_aniso_U_12
F1 0.0270(4) 0.0217(3) 0.0143(3) -0.0018(3) 0.0025(3) -0.0026(3)
O1 0.0099(3) 0.0101(3) 0.0203(4) -0.0064(3) 0.0010(3) -0.0011(3)
O2 0.0115(4) 0.0154(4) 0.0254(4) -0.0084(3) 0.0001(3) -0.0039(3)
N1 0.0104(4) 0.0098(4) 0.0179(4) -0.0050(3) 0.0004(3) -0.0028(3)
C1 0.0102(5) 0.0110(5) 0.0139(5) -0.0059(4) 0.0018(4) 0.0004(4)
C2 0.0121(5) 0.0152(5) 0.0183(5) -0.0068(4) 0.0008(4) -0.0030(4)
C3 0.0140(5) 0.0212(5) 0.0168(5) -0.0073(4) -0.0021(4) -0.0005(4)
C4 0.0175(5) 0.0168(5) 0.0138(5) -0.0024(4) 0.0017(4) 0.0011(4)
C5 0.0159(5) 0.0143(5) 0.0190(5) -0.0048(4) 0.0045(4) -0.0041(4)
C6 0.0120(5) 0.0148(5) 0.0168(5) -0.0069(4) 0.0006(4) -0.0023(4)
C7 0.0110(5) 0.0100(5) 0.0152(5) -0.0053(4) -0.0007(4) -0.0017(4)
C8 0.0129(5) 0.0100(5) 0.0099(5) -0.0019(4) -0.0006(4) -0.0023(4)
C9 0.0104(5) 0.0103(5) 0.0186(5) -0.0050(4) 0.0015(4) 0.0010(4)
C10 0.0206(6) 0.0206(6) 0.0204(6) -0.0025(5) -0.0029(4) 0.0041(4)
C11 0.0174(5) 0.0154(5) 0.0382(7) -0.0141(5) 0.0052(5) -0.0034(4)
C12 0.0161(5) 0.0173(5) 0.0199(6) -0.0052(4) 0.0044(4) -0.0019(4)
C13 0.0151(5) 0.0138(5) 0.0133(5) -0.0038(4) 0.0004(4) -0.0016(4)

loop_
_atom_type_symbol
_atom_type_description
_atom_type_scat_dispersion_real
_atom_type_scat_dispersion_imag
_atom_type_scat_source
C C 0.0181 0.0091 'International Tables Vol C Tables 4.2.6.8 and 6.1.1.4'
H H 0.0000 0.0000 'International Tables Vol C Tables 4.2.6.8 and 6.1.1.4'
N N 0.0311 0.0180 'International Tables Vol C Tables 4.2.6.8 and 6.1.1.4'
O O 0.0492 0.0322 'International Tables Vol C Tables 4.2.6.8 and 6.1.1.4'
F F 0.0727 0.0534 'International Tables Vol C Tables 4.2.6.8 and 6.1.1.4'

loop_
_geom_angle_atom_site_label_1
_geom_angle_atom_site_label_2
_geom_angle_atom_site_label_3
_geom_angle
C8 O1 C9 121.16(8)
C8 N1 C7 120.49(8)
C2 C1 C7 120.82(9)
C6 C1 C2 119.23(10)
C6 C1 C7 119.94(9)
C3 C2 C1 120.14(10)
C4 C3 C2 120.24(10)
C5 C4 C3 119.83(10)
C4 C5 C6 120.08(10)
C5 C6 C1 120.47(10)
N1 C7 C1 112.83(8)
N1 C7 C13 110.42(8)
C13 C7 C1 109.00(8)
O1 C8 N1 109.95(8)
O2 C8 O1 125.76(9)
O2 C8 N1 124.29(9)
O1 C9 C10 110.03(8)
O1 C9 C11 101.88(8)
O1 C9 C12 110.71(8)
C10 C9 C11 110.73(9)
C10 C9 C12 112.83(9)
C11 C9 C12 110.13(9)
F1 C13 C7 110.23(8)

loop_
_geom_bond_atom_site_label_1
_geom_bond_atom_site_label_2
_geom_bond_distance
F1 C13 1.4015(12)
O1 C8 1.3470(12)
O1 C9 1.4830(12)
O2 C8 1.2218(13)
N1 C7 1.4597(13)
N1 C8 1.3526(13)
C1 C2 1.3987(14)
C1 C6 1.3914(15)
C1 C7 1.5218(14)
C2 C3 1.3904(15)
C3 C4 1.3888(16)
C4 C5 1.3885(16)
C5 C6 1.3905(15)
C7 C13 1.5160(14)
C9 C10 1.5192(15)
C9 C11 1.5202(15)
C9 C12 1.5211(15)

loop_
_geom_hbond_atom_site_label_D
_geom_hbond_atom_site_label_H
_geom_hbond_atom_site_label_A
_geom_hbond_distance_DH
_geom_hbond_distance_HA
_geom_hbond_distance_DA
_geom_hbond_angle_DHA
_geom_hbond_site_symmetry_A
N1 H1 O2 0.88 2.32 3.1083(11) 149.5 1_455

loop_
_geom_torsion_atom_site_label_1
_geom_torsion_atom_site_label_2
_geom_torsion_atom_site_label_3
_geom_torsion_atom_site_label_4
_geom_torsion
N1 C7 C13 F1 65.40(11)
C1 C2 C3 C4 0.41(16)
C1 C7 C13 F1 -170.12(8)
C2 C1 C6 C5 -0.99(15)
C2 C1 C7 N1 53.36(12)
C2 C1 C7 C13 -69.69(12)
C2 C3 C4 C5 -0.83(16)
C3 C4 C5 C6 0.34(16)
C4 C5 C6 C1 0.58(16)
C6 C1 C2 C3 0.50(15)
C6 C1 C7 N1 -127.56(10)
C6 C1 C7 C13 109.39(10)
C7 N1 C8 O1 -171.43(8)
C7 N1 C8 O2 8.77(15)
C7 C1 C2 C3 179.59(9)
C7 C1 C6 C5 179.91(9)
C8 O1 C9 C10 65.24(12)
C8 O1 C9 C11 -177.26(9)
C8 O1 C9 C12 -60.17(12)
C8 N1 C7 C1 86.64(11)
C8 N1 C7 C13 -151.10(9)
C9 O1 C8 O2 2.69(15)
C9 O1 C8 N1 -177.10(8)
